data_7709023
loop_
_publ_author_name
'Zhang, Xiao-Sa'
'Zhao, Hong-Tian'
'Liu, Yu'
'Li, Wen-Ze'
'Yang, Ai-Ai'
'Luan, Jian'

_publ_section_title
;
 Cu--Organic framework-derived V-doped carbon nanostructures for organic
 dye removal
;
_journal_name_full 'Dalton Transactions'
_journal_paper_doi 10.1039/D1DT03450B
_journal_year 2021
_chemical_formula_sum 'C28 H22 Cu3 O14'
_chemical_formula_weight 773.07
_space_group_crystal_system monoclinic
_space_group_IT_number 14
_space_group_name_Hall '-P 2ybc'
_space_group_name_H-M_alt 'P 1 21/c 1'
_atom_sites_solution_hydrogens mixed
_audit_creation_method SHELXL-2018/3
_audit_update_record
;
2021-11-13 deposited with the CCDC.	2021-11-18 downloaded from the CCDC.
;
_cell_angle_alpha 90
_cell_angle_beta 125.569(3)
_cell_angle_gamma 90
_cell_formula_units_Z 2
_cell_length_a 5.9687(4)
_cell_length_b 29.7669(18)
_cell_length_c 9.4108(5)
_cell_measurement_reflns_used 1784
_cell_measurement_temperature 296(2)
_cell_measurement_theta_max 26.513
_cell_measurement_theta_min 2.737
_cell_volume 1360.04(15)
_computing_cell_refinement 'SAINT V8.38A (Bruker AXS Inc., 2017)'
_computing_data_collection 'Bruker Instrument Service vV6.2.9'
_computing_data_reduction 'SAINT V8.38A (Bruker AXS Inc., 2017)'
_computing_molecular_graphics 'DIAMOND, Vers. 3.2h (Brandenburg, 2012)'
_computing_publication_material 'SHELXL-2014/7 (Sheldrick, 2014)'
_computing_structure_refinement 'SHELXL-2014/7 (Sheldrick, 2014)'
_computing_structure_solution 'SHELXT 2014/5 (Sheldrick, 2014)'
_diffrn_ambient_temperature 296(2)
_diffrn_measured_fraction_theta_full 1.000
_diffrn_measured_fraction_theta_max 0.999
_diffrn_measurement_device_type 'CCD area detector'
_diffrn_measurement_method 'phi and omega scans'
_diffrn_radiation_type MoK\a
_diffrn_radiation_wavelength 0.71073
_diffrn_reflns_av_R_equivalents 0.0374
_diffrn_reflns_av_unetI/netI 0.0415
_diffrn_reflns_Laue_measured_fraction_full 1.000
_diffrn_reflns_Laue_measured_fraction_max 0.999
_diffrn_reflns_limit_h_max 7
_diffrn_reflns_limit_h_min -7
_diffrn_reflns_limit_k_max 37
_diffrn_reflns_limit_k_min -37
_diffrn_reflns_limit_l_max 11
_diffrn_reflns_limit_l_min -7
_diffrn_reflns_number 8763
_diffrn_reflns_point_group_measured_fraction_full 1.000
_diffrn_reflns_point_group_measured_fraction_max 0.999
_diffrn_reflns_theta_full 25.242
_diffrn_reflns_theta_max 26.513
_diffrn_reflns_theta_min 2.737
_exptl_absorpt_coefficient_mu 2.402
_exptl_absorpt_correction_T_max 0.576
_exptl_absorpt_correction_T_min 0.567
_exptl_absorpt_correction_type multi-scan
_exptl_absorpt_process_details SADABS
_exptl_crystal_colour BLUE
_exptl_crystal_density_diffrn 1.888
_exptl_crystal_description BLOCK
_exptl_crystal_F_000 778
_exptl_crystal_size_max 0.240
_exptl_crystal_size_mid 0.230
_exptl_crystal_size_min 0.230
_refine_diff_density_max 0.722
_refine_diff_density_min -1.029
_refine_diff_density_rms 0.087
_refine_ls_extinction_method none
_refine_ls_goodness_of_fit_ref 1.031
_refine_ls_hydrogen_treatment constr
_refine_ls_matrix_type full
_refine_ls_number_parameters 213
_refine_ls_number_reflns 2831
_refine_ls_number_restraints 0
_refine_ls_restrained_S_all 1.031
_refine_ls_R_factor_all 0.0670
_refine_ls_R_factor_gt 0.0436
_refine_ls_shift/su_max 0.000
_refine_ls_shift/su_mean 0.000
_refine_ls_structure_factor_coef Fsqd
_refine_ls_weighting_details 'w=1/[\s^2^(Fo^2^)+(0.0522P)^2^+1.5639P] where P=(Fo^2^+2Fc^2^)/3'
_refine_ls_weighting_scheme calc
_refine_ls_wR_factor_gt 0.1012
_refine_ls_wR_factor_ref 0.1142
_reflns_Friedel_coverage 0.000
_reflns_number_gt 2065
_reflns_number_total 2831
_reflns_threshold_expression 'I > 2\s(I)'
_cod_data_source_file d1dt03450b2.cif
_cod_data_source_block Cu-oba
_cod_original_sg_symbol_H-M 'P 21/c'
_cod_database_code 7709023
_shelx_shelxl_version_number 2018/3
_shelx_space_group_comment
;
The symmetry employed for this shelxl refinement is uniquely defined
by the following loop, which should always be used as a source of
symmetry information in preference to the above space-group names.
They are only intended as comments.
;
_shelx_estimated_absorpt_t_min 0.596
_shelx_estimated_absorpt_t_max 0.608

loop_
_space_group_symop_operation_xyz
'x, y, z'
'-x, y+1/2, -z+1/2'
'-x, -y, -z'
'x, -y-1/2, z-1/2'

loop_
_atom_site_label
_atom_site_type_symbol
_atom_site_fract_x
_atom_site_fract_y
_atom_site_fract_z
_atom_site_U_iso_or_equiv
_atom_site_adp_type
_atom_site_occupancy
_atom_site_site_symmetry_order
_atom_site_calc_flag
_atom_site_refinement_flags_posn
_atom_site_refinement_flags_adp
_atom_site_refinement_flags_occupancy
_atom_site_disorder_assembly
_atom_site_disorder_group
Cu1 Cu 0.0000 0.0000 0.0000 0.0383(2) Uani 1 2 d S . P A .
Cu2 Cu -0.3301(8) 0.01898(7) 0.1820(3) 0.0327(5) Uani 0.690(9) 1 d . . P A 1
Cu2' Cu -0.2489(11) 0.01516(17) 0.2036(7) 0.0327(5) Uani 0.310(9) 1 d . . P A 2
O1 O -0.1000(7) -0.04467(10) 0.2625(4) 0.0513(9) Uani 1 1 d . . . . .
O1W O -0.3381(7) 0.01497(10) 0.3829(4) 0.0543(9) Uani 1 1 d . . . . .
H1 H -0.2286 0.0239 0.4880 0.081 Uiso 1 1 d R U . A .
H2 H -0.4118 -0.0093 0.3841 0.081 Uiso 1 1 d R U . . .
O2 O -0.0455(7) -0.06109(11) 0.0561(5) 0.0558(9) Uani 1 1 d . . . . .
O3 O 0.1682(7) -0.42227(10) 0.2562(5) 0.0504(8) Uani 1 1 d . . . . .
O4 O -0.2356(15) -0.4483(2) 0.1128(11) 0.0457(13) Uani 0.503(6) 1 d . . P B 1
O4' O -0.2172(15) -0.4539(2) 0.2077(11) 0.0457(13) Uani 0.497(6) 1 d . . P B 2
O5 O -0.5125(6) -0.24508(10) 0.1250(4) 0.0452(8) Uani 1 1 d . . . . .
O6 O -0.3303(6) 0.01944(10) -0.0291(4) 0.0453(8) Uani 1 1 d . . . . .
H6B H -0.4817 0.0283 -0.1325 0.068 Uiso 1 1 d R U . A .
C1 C -0.1012(7) -0.07177(13) 0.1618(5) 0.0293(8) Uani 1 1 d . . . . .
C2 C -0.1859(7) -0.11925(13) 0.1599(5) 0.0276(8) Uani 1 1 d . . . . .
C3 C -0.3009(8) -0.12956(14) 0.2484(5) 0.0371(9) Uani 1 1 d . . . . .
H3A H -0.3120 -0.1075 0.3141 0.045 Uiso 1 1 calc R U . . .
C4 C -0.3985(9) -0.17205(14) 0.2397(6) 0.0398(10) Uani 1 1 d . . . . .
H4A H -0.4747 -0.1787 0.2998 0.048 Uiso 1 1 calc R U . . .
C5 C -0.3835(8) -0.20453(14) 0.1426(5) 0.0341(9) Uani 1 1 d . . . . .
C6 C -0.2638(9) -0.19521(14) 0.0557(5) 0.0376(9) Uani 1 1 d . . . . .
H6A H -0.2496 -0.2175 -0.0078 0.045 Uiso 1 1 calc R U . . .
C7 C -0.1673(8) -0.15292(14) 0.0647(5) 0.0353(9) Uani 1 1 d . . . . .
H7A H -0.0880 -0.1465 0.0063 0.042 Uiso 1 1 calc R U . . .
C8 C -0.0799(9) -0.41824(15) 0.1945(6) 0.0445(11) Uani 1 1 d . . . . .
C9 C -0.1941(8) -0.37196(13) 0.1685(5) 0.0328(9) Uani 1 1 d . . . . .
C10 C -0.4741(8) -0.36465(15) 0.0870(6) 0.0416(10) Uani 1 1 d . . . . .
H10A H -0.5949 -0.3889 0.0434 0.050 Uiso 1 1 calc R U . . .
C11 C -0.5729(8) -0.32212(14) 0.0704(5) 0.0376(9) Uani 1 1 d . . . . .
H11A H -0.7606 -0.3175 0.0146 0.045 Uiso 1 1 calc R U . . .
C12 C -0.3941(8) -0.28584(13) 0.1366(5) 0.0311(8) Uani 1 1 d . . . . .
C13 C -0.1142(8) -0.29208(13) 0.2187(5) 0.0350(9) Uani 1 1 d . . . . .
H13A H 0.0063 -0.2678 0.2635 0.042 Uiso 1 1 calc R U . . .
C14 C -0.0184(8) -0.33520(13) 0.2324(5) 0.0334(9) Uani 1 1 d . . . . .
H14A H 0.1687 -0.3397 0.2857 0.040 Uiso 1 1 calc R U . . .

loop_
_atom_site_aniso_label
_atom_site_aniso_U_11
_atom_site_aniso_U_22
_atom_site_aniso_U_33
_atom_site_aniso_U_23
_atom_site_aniso_U_13
_atom_site_aniso_U_12
Cu1 0.0282(4) 0.0564(5) 0.0311(4) 0.0081(3) 0.0178(3) -0.0144(3)
Cu2 0.0350(13) 0.0300(5) 0.0446(6) 0.0082(4) 0.0297(9) -0.0008(7)
Cu2' 0.0350(13) 0.0300(5) 0.0446(6) 0.0082(4) 0.0297(9) -0.0008(7)
O1 0.093(3) 0.0295(16) 0.0496(19) 0.0145(13) 0.0516(19) 0.0223(16)
O1W 0.091(3) 0.0378(18) 0.050(2) 0.0026(14) 0.050(2) 0.0034(16)
O2 0.083(2) 0.047(2) 0.075(2) -0.0203(16) 0.067(2) -0.0336(17)
O3 0.056(2) 0.0335(17) 0.085(2) 0.0039(15) 0.054(2) 0.0022(14)
O4 0.052(2) 0.029(2) 0.074(5) -0.010(3) 0.047(4) -0.0153(18)
O4' 0.052(2) 0.029(2) 0.074(5) -0.010(3) 0.047(4) -0.0153(18)
O5 0.0373(16) 0.0322(16) 0.072(2) 0.0097(14) 0.0350(17) 0.0021(12)
O6 0.0448(17) 0.0543(19) 0.0439(17) 0.0102(14) 0.0297(15) -0.0112(14)
C1 0.0230(18) 0.036(2) 0.0277(19) 0.0046(16) 0.0142(17) 0.0040(15)
C2 0.0237(18) 0.033(2) 0.0243(19) 0.0067(15) 0.0131(17) 0.0026(15)
C3 0.047(2) 0.038(2) 0.042(2) 0.0113(18) 0.035(2) 0.0108(18)
C4 0.049(3) 0.041(2) 0.051(3) 0.0146(19) 0.041(2) 0.0098(19)
C5 0.030(2) 0.034(2) 0.037(2) 0.0111(17) 0.0189(19) 0.0028(16)
C6 0.049(2) 0.036(2) 0.038(2) -0.0014(17) 0.031(2) -0.0030(18)
C7 0.044(2) 0.038(2) 0.038(2) 0.0004(17) 0.032(2) -0.0048(18)
C8 0.044(3) 0.036(2) 0.054(3) -0.021(2) 0.029(2) -0.0080(19)
C9 0.036(2) 0.034(2) 0.031(2) -0.0078(16) 0.0208(19) -0.0050(17)
C10 0.034(2) 0.039(2) 0.044(3) -0.0084(19) 0.018(2) -0.0077(18)
C11 0.027(2) 0.044(2) 0.039(2) 0.0040(18) 0.0171(19) -0.0030(17)
C12 0.035(2) 0.032(2) 0.033(2) 0.0065(16) 0.0228(19) 0.0014(16)
C13 0.031(2) 0.031(2) 0.041(2) -0.0012(17) 0.019(2) -0.0072(16)
C14 0.032(2) 0.035(2) 0.037(2) 0.0004(17) 0.0226(19) -0.0021(17)

loop_
_atom_type_symbol
_atom_type_description
_atom_type_scat_dispersion_real
_atom_type_scat_dispersion_imag
_atom_type_scat_source
C C 0.0033 0.0016 'International Tables Vol C Tables 4.2.6.8 and 6.1.1.4'
H H 0.0000 0.0000 'International Tables Vol C Tables 4.2.6.8 and 6.1.1.4'
Cu Cu 0.3201 1.2651 'International Tables Vol C Tables 4.2.6.8 and 6.1.1.4'
O O 0.0106 0.0060 'International Tables Vol C Tables 4.2.6.8 and 6.1.1.4'

loop_
_geom_angle_atom_site_label_1
_geom_angle_atom_site_label_2
_geom_angle_atom_site_label_3
_geom_angle
_geom_angle_site_symmetry_1
_geom_angle_site_symmetry_3
_geom_angle_publ_flag
O6 Cu1 O6 180.0 . 3 ?
O6 Cu1 O2 91.53(13) . . ?
O6 Cu1 O2 88.47(13) 3 . ?
O6 Cu1 O2 88.47(13) . 3 ?
O6 Cu1 O2 91.53(13) 3 3 ?
O2 Cu1 O2 180.0 . 3 ?
O3 Cu2 O1W 93.15(17) 2 . ?
O3 Cu2 O6 90.21(15) 2 . ?
O1W Cu2 O6 176.63(17) . . ?
O3 Cu2 O6 148.3(2) 2 3_455 ?
O1W Cu2 O6 94.39(18) . 3_455 ?
O6 Cu2 O6 82.85(14) . 3_455 ?
O3 Cu2 O1 125.3(2) 2 . ?
O1W Cu2 O1 88.59(15) . . ?
O6 Cu2 O1 89.28(17) . . ?
O6 Cu2 O1 85.68(15) 3_455 . ?
O3 Cu2 Cu2 125.11(16) 2 3_455 ?
O1W Cu2 Cu2 135.3(2) . 3_455 ?
O6 Cu2 Cu2 41.89(10) . 3_455 ?
O6 Cu2 Cu2 40.96(11) 3_455 3_455 ?
O1 Cu2 Cu2 86.62(14) . 3_455 ?
O3 Cu2' O1 145.8(3) 2 . ?
O3 Cu2' O6 91.6(2) 2 . ?
O1 Cu2' O6 98.9(3) . . ?
O3 Cu2' O1W 89.8(2) 2 . ?
O1 Cu2' O1W 93.3(2) . . ?
O6 Cu2' O1W 155.8(3) . . ?
O3 Cu2' O6 128.7(3) 2 3_455 ?
O1 Cu2' O6 85.4(2) . 3_455 ?
O6 Cu2' O6 76.8(2) . 3_455 ?
O1W Cu2' O6 83.5(2) . 3_455 ?
C1 O1 Cu2' 125.8(3) . . ?
C1 O1 Cu2 124.8(3) . . ?
Cu2 O1W H1 133.0 . . ?
Cu2' O1W H1 124.4 . . ?
Cu2 O1W H2 112.0 . . ?
Cu2' O1W H2 113.5 . . ?
H1 O1W H2 107.7 . . ?
C1 O2 Cu1 126.1(3) . . ?
C8 O3 Cu2' 106.4(3) . 2_545 ?
C8 O3 Cu2 118.9(3) . 2_545 ?
C12 O5 C5 122.2(3) . . ?
Cu1 O6 Cu2' 104.8(2) . . ?
Cu1 O6 Cu2 116.95(19) . . ?
Cu1 O6 Cu2 116.94(19) . 3_455 ?
Cu2 O6 Cu2 97.15(14) . 3_455 ?
Cu1 O6 Cu2' 125.0(2) . 3_455 ?
Cu2' O6 Cu2' 103.2(2) . 3_455 ?
Cu1 O6 H6B 123.1 . . ?
Cu2' O6 H6B 132.0 . . ?
Cu2 O6 H6B 119.9 . . ?
Cu2 O6 H6B 55.7 3_455 . ?
Cu2' O6 H6B 50.6 3_455 . ?
O1 C1 O2 123.5(4) . . ?
O1 C1 C2 118.3(3) . . ?
O2 C1 C2 118.1(3) . . ?
C3 C2 C7 118.7(4) . . ?
C3 C2 C1 118.9(4) . . ?
C7 C2 C1 122.3(3) . . ?
C4 C3 C2 120.6(4) . . ?
C4 C3 H3A 119.7 . . ?
C2 C3 H3A 119.7 . . ?
C5 C4 C3 119.9(4) . . ?
C5 C4 H4A 120.0 . . ?
C3 C4 H4A 120.0 . . ?
C4 C5 O5 116.5(3) . . ?
C4 C5 C6 120.5(4) . . ?
O5 C5 C6 122.8(4) . . ?
C7 C6 C5 119.3(4) . . ?
C7 C6 H6A 120.4 . . ?
C5 C6 H6A 120.4 . . ?
C6 C7 C2 121.0(4) . . ?
C6 C7 H7A 119.5 . . ?
C2 C7 H7A 119.5 . . ?
O4 C8 O3 119.9(5) . . ?
O3 C8 O4' 119.2(5) . . ?
O4 C8 C9 118.5(5) . . ?
O3 C8 C9 118.2(4) . . ?
O4' C8 C9 118.9(5) . . ?
C14 C9 C10 118.6(4) . . ?
C14 C9 C8 119.9(4) . . ?
C10 C9 C8 121.5(4) . . ?
C11 C10 C9 120.5(4) . . ?
C11 C10 H10A 119.7 . . ?
C9 C10 H10A 119.7 . . ?
C10 C11 C12 120.1(4) . . ?
C10 C11 H11A 119.9 . . ?
C12 C11 H11A 119.9 . . ?
O5 C12 C11 115.2(3) . . ?
O5 C12 C13 124.0(3) . . ?
C11 C12 C13 120.6(4) . . ?
C14 C13 C12 118.4(4) . . ?
C14 C13 H13A 120.8 . . ?
C12 C13 H13A 120.8 . . ?
C13 C14 C9 121.7(4) . . ?
C13 C14 H14A 119.2 . . ?
C9 C14 H14A 119.2 . . ?

loop_
_geom_bond_atom_site_label_1
_geom_bond_atom_site_label_2
_geom_bond_distance
_geom_bond_site_symmetry_2
_geom_bond_publ_flag
Cu1 O6 1.915(3) . ?
Cu1 O6 1.915(3) 3 ?
Cu1 O2 1.956(3) . ?
Cu1 O2 1.956(3) 3 ?
Cu2 O3 1.917(4) 2 ?
Cu2 O1W 1.923(4) . ?
Cu2 O6 1.986(4) . ?
Cu2 O6 2.023(4) 3_455 ?
Cu2 O1 2.200(4) . ?
Cu2 Cu2 3.007(5) 3_455 ?
Cu2' O3 1.906(6) 2 ?
Cu2' O1 1.922(6) . ?
Cu2' O6 1.953(6) . ?
Cu2' O1W 2.044(6) . ?
Cu2' O6 2.295(6) 3_455 ?
O1 C1 1.242(5) . ?
O1W H1 0.8500 . ?
O1W H2 0.8500 . ?
O2 C1 1.259(5) . ?
O3 C8 1.243(5) . ?
O3 Cu2' 1.906(6) 2_545 ?
O3 Cu2 1.917(4) 2_545 ?
O4 C8 1.194(8) . ?
O4' C8 1.391(8) . ?
O5 C12 1.376(5) . ?
O5 C5 1.389(5) . ?
O6 Cu2 2.023(4) 3_455 ?
O6 Cu2' 2.295(6) 3_455 ?
O6 H6B 0.9000 . ?
C1 C2 1.498(5) . ?
C2 C3 1.387(5) . ?
C2 C7 1.391(5) . ?
C3 C4 1.375(6) . ?
C3 H3A 0.9300 . ?
C4 C5 1.369(6) . ?
C4 H4A 0.9300 . ?
C5 C6 1.392(5) . ?
C6 C7 1.366(6) . ?
C6 H6A 0.9300 . ?
C7 H7A 0.9300 . ?
C8 C9 1.493(6) . ?
C9 C14 1.388(5) . ?
C9 C10 1.391(6) . ?
C10 C11 1.367(6) . ?
C10 H10A 0.9300 . ?
C11 C12 1.386(6) . ?
C11 H11A 0.9300 . ?
C12 C13 1.386(5) . ?
C13 C14 1.380(6) . ?
C13 H13A 0.9300 . ?
C14 H14A 0.9300 . ?

loop_
_geom_torsion_atom_site_label_1
_geom_torsion_atom_site_label_2
_geom_torsion_atom_site_label_3
_geom_torsion_atom_site_label_4
_geom_torsion
_geom_torsion_site_symmetry_1
_geom_torsion_site_symmetry_2
_geom_torsion_site_symmetry_3
_geom_torsion_site_symmetry_4
_geom_torsion_publ_flag
Cu2' O1 C1 O2 42.9(6) . . . . ?
Cu2 O1 C1 O2 53.6(5) . . . . ?
Cu2' O1 C1 C2 -134.1(4) . . . . ?
Cu2 O1 C1 C2 -123.5(3) . . . . ?
Cu1 O2 C1 O1 -9.7(6) . . . . ?
Cu1 O2 C1 C2 167.4(3) . . . . ?
O1 C1 C2 C3 10.2(5) . . . . ?
O2 C1 C2 C3 -167.1(4) . . . . ?
O1 C1 C2 C7 -173.4(4) . . . . ?
O2 C1 C2 C7 9.3(5) . . . . ?
C7 C2 C3 C4 -1.0(6) . . . . ?
C1 C2 C3 C4 175.5(4) . . . . ?
C2 C3 C4 C5 -0.2(6) . . . . ?
C3 C4 C5 O5 -173.3(4) . . . . ?
C3 C4 C5 C6 1.6(6) . . . . ?
C12 O5 C5 C4 -137.9(4) . . . . ?
C12 O5 C5 C6 47.3(6) . . . . ?
C4 C5 C6 C7 -1.6(6) . . . . ?
O5 C5 C6 C7 172.9(4) . . . . ?
C5 C6 C7 C2 0.3(6) . . . . ?
C3 C2 C7 C6 1.0(6) . . . . ?
C1 C2 C7 C6 -175.4(4) . . . . ?
Cu2 O3 C8 O4 -29.1(8) 2_545 . . . ?
Cu2' O3 C8 O4' 15.2(6) 2_545 . . . ?
Cu2' O3 C8 C9 173.3(3) 2_545 . . . ?
Cu2 O3 C8 C9 172.3(3) 2_545 . . . ?
O4 C8 C9 C14 -166.8(6) . . . . ?
O3 C8 C9 C14 -7.9(6) . . . . ?
O4' C8 C9 C14 150.3(5) . . . . ?
O4 C8 C9 C10 15.8(8) . . . . ?
O3 C8 C9 C10 174.7(4) . . . . ?
O4' C8 C9 C10 -27.2(7) . . . . ?
C14 C9 C10 C11 0.0(6) . . . . ?
C8 C9 C10 C11 177.5(4) . . . . ?
C9 C10 C11 C12 -0.7(6) . . . . ?
C5 O5 C12 C11 -163.1(4) . . . . ?
C5 O5 C12 C13 21.3(6) . . . . ?
C10 C11 C12 O5 -175.1(4) . . . . ?
C10 C11 C12 C13 0.6(6) . . . . ?
O5 C12 C13 C14 175.5(4) . . . . ?
C11 C12 C13 C14 0.2(6) . . . . ?
C12 C13 C14 C9 -0.9(6) . . . . ?
C10 C9 C14 C13 0.8(6) . . . . ?
C8 C9 C14 C13 -176.7(4) . . . . ?
